data_7009404
loop_
_publ_author_name
'Yuan, Hong-Ming'
'Chen, Jie-Sheng'
'Shi, Zhan'
'Chen, Wei'
'Wang, Ying'
'Zhang, Ping'
'Yu, Ji-Hong'
'Xu, Ru-Ren'

_publ_section_title
;
 Synthesis and structural characterisation of a new layered
 aluminophosphate [C3H12N2][Al2P2O8(OH)2]&#x00B7;H2O
;
_journal_issue 13
_journal_name_full 'Journal of the Chemical Society, Dalton Transactions'
_journal_page_first 1981
_journal_paper_doi 10.1039/b000685h
_journal_year 2000
_chemical_formula_sum 'C3 H16 Al2 N2 O11 P2'
_chemical_formula_weight 372.08
_chemical_name_systematic
; 
 ? 
;
_space_group_IT_number 29
_symmetry_cell_setting orthorhombic
_symmetry_space_group_name_Hall 'P 2c -2ac'
_symmetry_space_group_name_H-M 'P c a 21'
_atom_sites_solution_hydrogens geom
_atom_sites_solution_primary direct
_atom_sites_solution_secondary difmap
_audit_creation_method SHELXL-97
_cell_angle_alpha 90.00
_cell_angle_beta 90.00
_cell_angle_gamma 90.00
_cell_formula_units_Z 4
_cell_length_a 10.001(3)
_cell_length_b 6.7120(13)
_cell_length_c 18.633(2)
_cell_measurement_temperature 293(2)
_cell_volume 1250.8(5)
_computing_cell_refinement 'Bruker SMART'
_computing_data_collection 'Bruker SMART'
_computing_data_reduction 'Bruker SAINT'
_computing_molecular_graphics SHELXP-97
_computing_publication_material SHELXTL
_computing_structure_refinement 'SHELXL-97 (Sheldrick, 1997)'
_computing_structure_solution 'SHELXS-97 (Sheldrick, 1990)'
_diffrn_ambient_temperature 293(2)
_diffrn_measured_fraction_theta_full 0.999
_diffrn_measured_fraction_theta_max 0.999
_diffrn_radiation_monochromator graphite
_diffrn_radiation_source 'fine-focus sealed tube'
_diffrn_radiation_type MoK\a
_diffrn_radiation_wavelength 0.71073
_diffrn_reflns_av_R_equivalents 0.0320
_diffrn_reflns_av_sigmaI/netI 0.0317
_diffrn_reflns_limit_h_max 11
_diffrn_reflns_limit_h_min -6
_diffrn_reflns_limit_k_max 6
_diffrn_reflns_limit_k_min -7
_diffrn_reflns_limit_l_max 19
_diffrn_reflns_limit_l_min -20
_diffrn_reflns_number 2716
_diffrn_reflns_theta_full 23.21
_diffrn_reflns_theta_max 23.21
_diffrn_reflns_theta_min 2.19
_exptl_absorpt_coefficient_mu 0.550
_exptl_crystal_colour none
_exptl_crystal_density_diffrn 1.976
_exptl_crystal_density_method 'not measured'
_exptl_crystal_description plate
_exptl_crystal_F_000 768
_exptl_crystal_size_max 0.400
_exptl_crystal_size_mid 0.400
_exptl_crystal_size_min 0.080
_refine_diff_density_max 0.261
_refine_diff_density_min -0.226
_refine_diff_density_rms 0.055
_refine_ls_abs_structure_details 'Flack H D (1983), Acta Cryst. A39, 876-881'
_refine_ls_abs_structure_Flack 0.37(13)
_refine_ls_extinction_method none
_refine_ls_goodness_of_fit_ref 1.046
_refine_ls_hydrogen_treatment mixed
_refine_ls_matrix_type full
_refine_ls_number_parameters 232
_refine_ls_number_reflns 1642
_refine_ls_number_restraints 3
_refine_ls_restrained_S_all 1.047
_refine_ls_R_factor_all 0.0306
_refine_ls_R_factor_gt 0.0269
_refine_ls_shift/su_max 0.001
_refine_ls_shift/su_mean 0.000
_refine_ls_structure_factor_coef Fsqd
_refine_ls_weighting_details 'calc w=1/[\s^2^(Fo^2^)+(0.0431P)^2^+0.0000P] where P=(Fo^2^+2Fc^2^)/3'
_refine_ls_weighting_scheme calc
_refine_ls_wR_factor_gt 0.0648
_refine_ls_wR_factor_ref 0.0667
_reflns_number_gt 1523
_reflns_number_total 1642
_reflns_threshold_expression >2sigma(I)
_cod_data_source_file b000685h.txt
_cod_data_source_block yh
_cod_original_cell_volume 1250.8(4)
_cod_original_sg_symbol_H-M Pca2(1)
_cod_database_code 7009404

loop_
_symmetry_equiv_pos_as_xyz
'x, y, z'
'-x, -y, z+1/2'
'x+1/2, -y, z'
'-x+1/2, y, z+1/2'

loop_
_atom_site_label
_atom_site_type_symbol
_atom_site_fract_x
_atom_site_fract_y
_atom_site_fract_z
_atom_site_U_iso_or_equiv
_atom_site_adp_type
_atom_site_occupancy
_atom_site_symmetry_multiplicity
_atom_site_calc_flag
_atom_site_refinement_flags
_atom_site_disorder_assembly
_atom_site_disorder_group
P1 P 0.52715(9) 0.35466(14) 0.07521(6) 0.0157(2) Uani 1 1 d . . .
P2 P 0.66117(9) 1.14870(14) -0.12846(6) 0.0158(2) Uani 1 1 d . . .
Al1 Al 0.80165(10) 0.40273(16) -0.00730(7) 0.0175(3) Uani 1 1 d . . .
Al2 Al 0.88820(10) 0.90279(16) -0.04647(7) 0.0150(3) Uani 1 1 d . . .
O1 O 0.4390(3) 0.5301(4) 0.05371(17) 0.0244(7) Uani 1 1 d . . .
O2 O 0.4883(3) 0.1691(4) 0.03153(15) 0.0204(7) Uani 1 1 d . . .
O3 O 0.5139(3) 0.3184(4) 0.15512(16) 0.0255(7) Uani 1 1 d . . .
O4 O 0.6749(3) 0.4081(4) 0.06044(17) 0.0238(7) Uani 1 1 d . . .
O5 O 0.8078(3) 0.6550(5) -0.0469(2) 0.0321(8) Uani 1 1 d D . .
O6 O 0.8747(3) 1.1503(4) -0.00502(19) 0.0355(9) Uani 1 1 d D . .
O7 O 0.7537(3) 0.9774(4) -0.10863(17) 0.0290(7) Uani 1 1 d . . .
O8 O 0.6701(3) 1.1867(4) -0.20838(17) 0.0310(8) Uani 1 1 d . . .
O9 O 0.5165(3) 1.0849(5) -0.11302(16) 0.0291(8) Uani 1 1 d . . .
O10 O 0.6945(3) 1.3349(4) -0.08504(15) 0.0228(7) Uani 1 1 d . . .
O1W O 1.0257(7) 0.3556(10) -0.1564(4) 0.069(2) Uiso 0.60 1 d P . .
O1W' O 0.9745(12) 0.3826(16) -0.1013(7) 0.076(3) Uiso 0.40 1 d P . .
N1 N 0.7735(5) -0.4866(5) 0.2088(2) 0.0280(9) Uani 1 1 d . . .
N2 N 0.5856(5) -0.0054(6) 0.2382(2) 0.0271(9) Uani 1 1 d . . .
C1 C 0.6995(5) -0.3240(7) 0.2463(3) 0.0294(10) Uani 1 1 d . . .
C2 C 0.6342(5) -0.1787(7) 0.1950(3) 0.0374(12) Uani 1 1 d . . .
H2 H 0.5549 -0.2451 0.1754 0.080 Uiso 1 1 calc . . .
C3 C 0.7136(6) -0.1091(8) 0.1337(3) 0.0503(16) Uani 1 1 d . . .
H1A H 0.795(4) -0.606(7) 0.242(3) 0.029(12) Uiso 1 1 d . . .
H1B H 0.732(6) -0.514(8) 0.170(3) 0.050(17) Uiso 1 1 d . . .
H1C H 0.860(8) -0.467(13) 0.196(5) 0.13(4) Uiso 1 1 d . . .
H1D H 0.636(4) -0.386(6) 0.271(3) 0.034(13) Uiso 1 1 d . . .
H1E H 0.763(5) -0.258(8) 0.283(3) 0.048(14) Uiso 1 1 d . . .
H2A H 0.648(5) 0.057(8) 0.260(3) 0.041(16) Uiso 1 1 d . . .
H2B H 0.510(6) -0.043(8) 0.263(3) 0.058(18) Uiso 1 1 d . . .
H2C H 0.554(4) 0.102(7) 0.218(3) 0.029(13) Uiso 1 1 d . . .
H3A H 0.741(9) -0.217(12) 0.114(5) 0.13(3) Uiso 1 1 d . . .
H3B H 0.666(5) 0.015(9) 0.103(3) 0.061(16) Uiso 1 1 d . . .
H3C H 0.813(4) -0.027(7) 0.158(3) 0.034(12) Uiso 1 1 d . . .
H5 H 0.758(4) 0.653(7) -0.077(2) 0.031(15) Uiso 1 1 d D . .
H6 H 0.926(4) 1.151(7) 0.027(2) 0.031(15) Uiso 1 1 d D . .

loop_
_atom_site_aniso_label
_atom_site_aniso_U_11
_atom_site_aniso_U_22
_atom_site_aniso_U_33
_atom_site_aniso_U_23
_atom_site_aniso_U_13
_atom_site_aniso_U_12
P1 0.0140(5) 0.0147(5) 0.0184(5) 0.0003(5) -0.0034(4) -0.0002(4)
P2 0.0145(5) 0.0148(5) 0.0180(6) -0.0006(5) -0.0014(4) 0.0001(4)
Al1 0.0178(6) 0.0133(5) 0.0214(7) -0.0004(5) -0.0035(5) -0.0001(5)
Al2 0.0144(6) 0.0120(5) 0.0185(7) -0.0001(5) -0.0007(5) 0.0005(4)
O1 0.0217(16) 0.0166(14) 0.0350(19) -0.0031(13) -0.0079(14) 0.0001(12)
O2 0.0209(16) 0.0151(15) 0.0250(19) 0.0008(12) -0.0076(12) 0.0038(12)
O3 0.0297(16) 0.0234(16) 0.0233(17) -0.0003(13) -0.0012(13) -0.0007(13)
O4 0.0183(16) 0.0262(16) 0.0268(18) -0.0064(14) -0.0026(13) -0.0025(12)
O5 0.0405(19) 0.0240(17) 0.032(2) 0.0101(17) -0.0208(17) -0.0155(13)
O6 0.046(2) 0.0209(16) 0.040(2) -0.0117(17) -0.0299(19) 0.0144(13)
O7 0.0284(17) 0.0222(14) 0.0364(19) -0.0115(14) -0.0177(15) 0.0091(14)
O8 0.0427(18) 0.0257(17) 0.0247(18) 0.0023(15) -0.0010(13) -0.0085(14)
O9 0.0186(16) 0.0364(18) 0.032(2) -0.0146(15) 0.0058(14) -0.0081(13)
O10 0.0228(15) 0.0196(14) 0.0259(18) -0.0010(12) -0.0062(12) 0.0011(12)
N1 0.036(3) 0.0221(19) 0.026(2) -0.0012(19) -0.006(2) 0.0025(18)
N2 0.027(2) 0.028(2) 0.026(2) 0.0046(18) 0.0045(18) 0.0076(19)
C1 0.037(3) 0.024(2) 0.027(2) 0.004(2) 0.007(2) 0.006(2)
C2 0.045(3) 0.033(3) 0.034(3) -0.001(2) 0.007(2) 0.009(2)
C3 0.076(4) 0.043(3) 0.032(3) 0.010(2) 0.018(3) 0.032(3)

loop_
_atom_type_symbol
_atom_type_description
_atom_type_scat_dispersion_real
_atom_type_scat_dispersion_imag
_atom_type_scat_source
C C 0.0033 0.0016 'International Tables Vol C Tables 4.2.6.8 and 6.1.1.4'
H H 0.0000 0.0000 'International Tables Vol C Tables 4.2.6.8 and 6.1.1.4'
N N 0.0061 0.0033 'International Tables Vol C Tables 4.2.6.8 and 6.1.1.4'
O O 0.0106 0.0060 'International Tables Vol C Tables 4.2.6.8 and 6.1.1.4'
Al Al 0.0645 0.0514 'International Tables Vol C Tables 4.2.6.8 and 6.1.1.4'
P P 0.1023 0.0942 'International Tables Vol C Tables 4.2.6.8 and 6.1.1.4'

loop_
_geom_angle_atom_site_label_1
_geom_angle_atom_site_label_2
_geom_angle_atom_site_label_3
_geom_angle
_geom_angle_site_symmetry_1
_geom_angle_site_symmetry_3
_geom_angle_publ_flag
O3 P1 O1 109.37(17) . . ?
O3 P1 O2 111.60(15) . . ?
O1 P1 O2 109.89(15) . . ?
O3 P1 O4 107.23(16) . . ?
O1 P1 O4 109.07(16) . . ?
O2 P1 O4 109.61(17) . . ?
O8 P2 O7 109.29(19) . . ?
O8 P2 O10 111.75(16) . . ?
O7 P2 O10 110.94(15) . . ?
O8 P2 O9 106.69(18) . . ?
O7 P2 O9 108.46(18) . . ?
O10 P2 O9 109.57(17) . . ?
O4 Al1 O1 95.06(15) . 3_565 ?
O4 Al1 O6 106.42(16) . 1_545 ?
O1 Al1 O6 85.15(14) 3_565 1_545 ?
O4 Al1 O5 106.67(16) . . ?
O1 Al1 O5 89.87(14) 3_565 . ?
O6 Al1 O5 146.84(19) 1_545 . ?
O4 Al1 O10 98.42(13) . 1_545 ?
O1 Al1 O10 166.52(15) 3_565 1_545 ?
O6 Al1 O10 91.21(14) 1_545 1_545 ?
O5 Al1 O10 86.09(14) . 1_545 ?
O9 Al2 O2 99.82(13) 3_575 3_565 ?
O9 Al2 O6 107.64(16) 3_575 . ?
O2 Al2 O6 86.84(14) 3_565 . ?
O9 Al2 O7 94.34(15) 3_575 . ?
O2 Al2 O7 165.80(16) 3_565 . ?
O6 Al2 O7 87.99(14) . . ?
O9 Al2 O5 110.56(16) 3_575 . ?
O2 Al2 O5 90.25(14) 3_565 . ?
O6 Al2 O5 141.63(19) . . ?
O7 Al2 O5 85.63(14) . . ?
P1 O1 Al1 141.60(18) . 3_465 ?
P1 O2 Al2 140.58(17) . 3_465 ?
P1 O4 Al1 143.0(2) . . ?
Al2 O5 Al1 146.8(2) . . ?
Al2 O5 H5 108(4) . . ?
Al1 O5 H5 105(4) . . ?
Al2 O6 Al1 148.2(2) . 1_565 ?
Al2 O6 H6 106(4) . . ?
Al1 O6 H6 106(4) 1_565 . ?
P2 O7 Al2 143.24(18) . . ?
P2 O9 Al2 142.6(2) . 3_475 ?
P2 O10 Al1 137.73(18) . 1_565 ?
C1 N1 H1A 113(3) . . ?
C1 N1 H1B 108(4) . . ?
H1A N1 H1B 116(4) . . ?
C1 N1 H1C 119(5) . . ?
H1A N1 H1C 94(6) . . ?
H1B N1 H1C 106(6) . . ?
C2 N2 H2A 114(4) . . ?
C2 N2 H2B 109(3) . . ?
H2A N2 H2B 120(5) . . ?
C2 N2 H2C 122(3) . . ?
H2A N2 H2C 93(4) . . ?
H2B N2 H2C 99(4) . . ?
N1 C1 C2 112.9(4) . . ?
N1 C1 H1D 105(3) . . ?
C2 C1 H1D 108(3) . . ?
N1 C1 H1E 109(3) . . ?
C2 C1 H1E 114(3) . . ?
H1D C1 H1E 108(4) . . ?
C3 C2 N2 110.3(4) . . ?
C3 C2 C1 117.6(4) . . ?
N2 C2 C1 107.5(4) . . ?
C3 C2 H2 107.0 . . ?
N2 C2 H2 107.0 . . ?
C1 C2 H2 107.0 . . ?
C2 C3 H3A 104(6) . . ?
C2 C3 H3B 114(3) . . ?
H3A C3 H3B 122(7) . . ?
C2 C3 H3C 107(2) . . ?
H3A C3 H3C 106(6) . . ?
H3B C3 H3C 101(3) . . ?

loop_
_geom_bond_atom_site_label_1
_geom_bond_atom_site_label_2
_geom_bond_distance
_geom_bond_site_symmetry_2
_geom_bond_publ_flag
P1 O3 1.515(3) . ?
P1 O1 1.524(3) . ?
P1 O2 1.538(3) . ?
P1 O4 1.546(3) . ?
P2 O8 1.514(3) . ?
P2 O7 1.522(3) . ?
P2 O10 1.526(3) . ?
P2 O9 1.536(3) . ?
Al1 O4 1.789(3) . ?
Al1 O1 1.839(3) 3_565 ?
Al1 O6 1.846(3) 1_545 ?
Al1 O5 1.848(3) . ?
Al1 O10 1.858(3) 1_545 ?
Al2 O9 1.787(3) 3_575 ?
Al2 O2 1.830(3) 3_565 ?
Al2 O6 1.837(3) . ?
Al2 O7 1.844(3) . ?
Al2 O5 1.848(3) . ?
O1 Al1 1.839(3) 3_465 ?
O2 Al2 1.830(3) 3_465 ?
O5 H5 0.75(3) . ?
O6 Al1 1.846(3) 1_565 ?
O6 H6 0.78(3) . ?
O9 Al2 1.787(3) 3_475 ?
O10 Al1 1.858(3) 1_565 ?
O1W O1W' 1.161(14) . ?
N1 C1 1.493(6) . ?
N1 H1A 1.04(5) . ?
N1 H1B 0.86(6) . ?
N1 H1C 0.91(8) . ?
N2 C2 1.496(6) . ?
N2 H2A 0.85(5) . ?
N2 H2B 0.92(6) . ?
N2 H2C 0.87(5) . ?
C1 C2 1.514(7) . ?
C1 H1D 0.89(5) . ?
C1 H1E 1.03(5) . ?
C2 C3 1.468(7) . ?
C2 H2 0.9800 . ?
C3 H3A 0.86(8) . ?
C3 H3B 1.12(6) . ?
C3 H3C 1.22(5) . ?

loop_
_geom_hbond_atom_site_label_D
_geom_hbond_atom_site_label_H
_geom_hbond_atom_site_label_A
_geom_hbond_distance_DH
_geom_hbond_distance_HA
_geom_hbond_distance_DA
_geom_hbond_angle_DHA
_geom_hbond_site_symmetry_A
N1 H1A O8 1.04(5) 1.71(5) 2.740(5) 175(4) 4_635
N1 H1B O4 0.86(6) 2.18(6) 3.018(5) 166(5) 1_545
N1 H1B O3 0.86(6) 2.47(6) 3.074(5) 129(5) 1_545
N1 H1C O3 0.91(8) 1.98(9) 2.838(5) 156(8) 3
N2 H2A O8 0.85(5) 2.10(6) 2.936(6) 166(5) 4_645
N2 H2B O8 0.92(6) 2.11(6) 3.002(5) 162(5) 2_665
N2 H2B O9 0.92(6) 2.34(6) 3.002(5) 128(4) 2_665
N2 H2C O3 0.87(5) 1.91(5) 2.764(5) 166(4) .
